data_4020146
loop_
_publ_author_name
'Xuefeng Mei'
'Christian Wolf'

_journal_name_full 'Journal of Organic Chemistry'
_journal_page_first 2299
_journal_page_last 2305
_journal_paper_doi 10.1021/jo0479361
_journal_volume 70
_journal_year 2005
_chemical_formula_sum 'C52 H38 N2'
_chemical_formula_weight 690.84
_chemical_name_systematic
;
 1,8-Bis(3,3'-bis(3,5-dimethylphenyl)-9,9'-diacridyl)
naphthalene
;
_space_group_IT_number 15
_symmetry_cell_setting monoclinic
_symmetry_space_group_name_Hall '-C 2yc'
_symmetry_space_group_name_H-M 'C 1 2/c 1'
_atom_sites_solution_hydrogens geom
_atom_sites_solution_primary direct
_atom_sites_solution_secondary difmap
_cell_angle_alpha 90.00
_cell_angle_beta 92.680(2)
_cell_angle_gamma 90.00
_cell_formula_units_Z 4
_cell_length_a 16.1895(13)
_cell_length_b 10.3998(9)
_cell_length_c 21.2941(18)
_cell_measurement_reflns_used ?
_cell_measurement_temperature 187(2)
_cell_measurement_theta_max ?
_cell_measurement_theta_min ?
_cell_volume 3581.3(5)
_diffrn_ambient_temperature 187(2)
_diffrn_detector_area_resol_mean ?
_diffrn_measurement_device_type ?
_diffrn_measurement_method ?
_diffrn_radiation_monochromator graphite
_diffrn_radiation_source 'fine-focus sealed tube'
_diffrn_radiation_type MoK\a
_diffrn_radiation_wavelength 0.71073
_diffrn_reflns_av_R_equivalents 0.0396
_diffrn_reflns_av_sigmaI/netI 0.0312
_diffrn_reflns_limit_h_max 19
_diffrn_reflns_limit_h_min -19
_diffrn_reflns_limit_k_max 12
_diffrn_reflns_limit_k_min -12
_diffrn_reflns_limit_l_max 25
_diffrn_reflns_limit_l_min -26
_diffrn_reflns_number 14194
_diffrn_reflns_theta_max 25.99
_diffrn_reflns_theta_min 1.91
_diffrn_standards_decay_% ?
_diffrn_standards_interval_count ?
_diffrn_standards_interval_time ?
_diffrn_standards_number ?
_exptl_absorpt_coefficient_mu 0.074
_exptl_absorpt_correction_T_max 0.9927
_exptl_absorpt_correction_T_min 0.9782
_exptl_absorpt_correction_type multi-scan
_exptl_absorpt_process_details 'SADABS, G.Sheldrick (1999)'
_exptl_crystal_colour ?
_exptl_crystal_density_diffrn 1.281
_exptl_crystal_density_meas ?
_exptl_crystal_density_method 'not measured'
_exptl_crystal_description ?
_exptl_crystal_F_000 1456
_exptl_crystal_size_max 0.30
_exptl_crystal_size_mid 0.20
_exptl_crystal_size_min 0.10
_refine_ls_extinction_coef ?
_refine_ls_extinction_method none
_refine_ls_goodness_of_fit_ref 1.074
_refine_ls_hydrogen_treatment mixed
_refine_ls_matrix_type full
_refine_ls_number_parameters 247
_refine_ls_number_reflns 3523
_refine_ls_number_restraints 0
_refine_ls_restrained_S_all 1.074
_refine_ls_R_factor_all 0.0774
_refine_ls_R_factor_gt 0.0520
_refine_ls_shift/su_max 0.000
_refine_ls_shift/su_mean 0.000
_refine_ls_structure_factor_coef Fsqd
_refine_ls_weighting_details 'calc w=1/[\s^2^(Fo^2^)+(0.0540P)^2^+2.3595P] where P=(Fo^2^+2Fc^2^)/3'
_refine_ls_weighting_scheme calc
_refine_ls_wR_factor_gt 0.1228
_refine_ls_wR_factor_ref 0.1309
_reflns_number_gt 2536
_reflns_number_total 3523
_reflns_threshold_expression >2sigma(I)
_cod_depositor_comments
;
The following automatic conversions were performed:
'_symmetry_cell_setting' value 'Monoclinic' changed to 'monoclinic'
according to '/home/saulius/struct/CIF-dictionaries/cif_core.dic'
dictionary named 'cif_core.dic' version 2.4.1 from 2010-06-29.

Automatic conversion script
Id: cif_fix_enum 1527 2010-12-29 10:47:43Z saulius 
;
_cod_original_sg_symbol_H-M 'C 2/c'
_cod_database_code 4020146

loop_
_symmetry_equiv_pos_as_xyz
'x, y, z'
'-x, y, -z+1/2'
'x+1/2, y+1/2, z'
'-x+1/2, y+1/2, -z+1/2'
'-x, -y, -z'
'x, -y, z-1/2'
'-x+1/2, -y+1/2, -z'
'x+1/2, -y+1/2, z-1/2'

loop_
_atom_site_label
_atom_site_type_symbol
_atom_site_fract_x
_atom_site_fract_y
_atom_site_fract_z
_atom_site_U_iso_or_equiv
_atom_site_adp_type
_atom_site_occupancy
_atom_site_symmetry_multiplicity
_atom_site_calc_flag
_atom_site_refinement_flags
_atom_site_disorder_assembly
_atom_site_disorder_group
N1 N 0.13518(11) 0.70135(15) 0.24814(7) 0.0391(4) Uani 1 1 d . . .
C1 C 0.07929(11) 0.29294(16) 0.25042(8) 0.0283(4) Uani 1 1 d . . .
C2 C 0.15022(13) 0.22023(19) 0.25060(9) 0.0389(5) Uani 1 1 d . . .
H2 H 0.2022 0.2628 0.2510 0.047 Uiso 1 1 calc R . .
C3 C 0.14862(15) 0.0855(2) 0.25020(9) 0.0488(6) Uani 1 1 d . . .
H3 H 0.1988 0.0381 0.2502 0.059 Uiso 1 1 calc R . .
C4 C 0.07530(16) 0.02369(19) 0.24976(9) 0.0465(6) Uani 1 1 d . . .
H4 H 0.0743 -0.0676 0.2493 0.056 Uiso 1 1 calc R . .
C5 C 0.0000 0.0923(2) 0.2500 0.0360(7) Uani 1 2 d S . .
C6 C 0.0000 0.2311(2) 0.2500 0.0272(5) Uani 1 2 d S . .
C7 C 0.09395(10) 0.43572(16) 0.24948(8) 0.0274(4) Uani 1 1 d . . .
C8 C 0.08704(11) 0.51159(17) 0.30347(8) 0.0284(4) Uani 1 1 d . . .
C9 C 0.06021(11) 0.46371(17) 0.36175(8) 0.0305(4) Uani 1 1 d . . .
H9 H 0.0462 0.3754 0.3652 0.037 Uiso 1 1 calc R . .
C10 C 0.05427(12) 0.54139(17) 0.41243(9) 0.0342(4) Uani 1 1 d . . .
H10 H 0.0347 0.5068 0.4503 0.041 Uiso 1 1 calc R . .
C11 C 0.07669(13) 0.67377(18) 0.41022(9) 0.0369(5) Uani 1 1 d . . .
C12 C 0.10375(13) 0.72241(18) 0.35528(9) 0.0412(5) Uani 1 1 d . . .
H12 H 0.1194 0.8103 0.3536 0.049 Uiso 1 1 calc R . .
C13 C 0.10906(12) 0.64508(17) 0.30055(8) 0.0336(4) Uani 1 1 d . . .
C14 C 0.14256(12) 0.62749(18) 0.19690(8) 0.0354(5) Uani 1 1 d . . .
C15 C 0.17272(13) 0.6866(2) 0.14212(9) 0.0464(5) Uani 1 1 d . . .
H15 H 0.1846 0.7761 0.1426 0.056 Uiso 1 1 calc R . .
C16 C 0.18479(13) 0.6180(2) 0.08948(10) 0.0460(5) Uani 1 1 d . . .
H16 H 0.2051 0.6593 0.0535 0.055 Uiso 1 1 calc R . .
C17 C 0.16725(12) 0.4851(2) 0.08768(9) 0.0419(5) Uani 1 1 d . . .
H17 H 0.1760 0.4377 0.0504 0.050 Uiso 1 1 calc R . .
C18 C 0.13802(11) 0.42409(19) 0.13845(9) 0.0361(5) Uani 1 1 d . . .
H18 H 0.1264 0.3346 0.1362 0.043 Uiso 1 1 calc R . .
C19 C 0.12444(11) 0.49266(18) 0.19524(8) 0.0301(4) Uani 1 1 d . . .
C20 C 0.07031(13) 0.75532(18) 0.46748(9) 0.0387(5) Uani 1 1 d . . .
C21 C -0.00406(14) 0.76430(19) 0.49720(9) 0.0411(5) Uani 1 1 d . . .
H21 H -0.0503 0.7160 0.4814 0.049 Uiso 1 1 calc R . .
C22 C -0.01219(15) 0.84261(19) 0.54965(9) 0.0445(5) Uani 1 1 d . . .
C23 C 0.05701(16) 0.90775(19) 0.57302(9) 0.0486(6) Uani 1 1 d . . .
H23 H 0.0524 0.9602 0.6092 0.058 Uiso 1 1 calc R . .
C24 C 0.13299(16) 0.8995(2) 0.54564(10) 0.0513(6) Uani 1 1 d . . .
C25 C 0.13786(15) 0.82373(19) 0.49186(9) 0.0481(6) Uani 1 1 d . . .
H25 H 0.1887 0.8189 0.4715 0.058 Uiso 1 1 calc R . .
C26 C -0.09471(16) 0.8582(2) 0.57820(11) 0.0619(7) Uani 1 1 d . . .
H26A H -0.0870 0.8624 0.6241 0.093 Uiso 1 1 calc R . .
H26B H -0.1301 0.7847 0.5665 0.093 Uiso 1 1 calc R . .
H26C H -0.1209 0.9377 0.5626 0.093 Uiso 1 1 calc R . .
C27 C 0.20688(19) 0.9720(3) 0.57229(12) 0.0748(9) Uani 1 1 d . . .
H27A H 0.2052 1.0606 0.5565 0.112 Uiso 1 1 calc R . .
H27B H 0.2576 0.9300 0.5594 0.112 Uiso 1 1 calc R . .
H27C H 0.2060 0.9728 0.6183 0.112 Uiso 1 1 calc R . .
